data_4504149
loop_
_publ_author_name
'Kodama, Koichi'
'Kobayashi, Yuka'
'Saigo, Kazuhiko'

_publ_section_title
;
 Role of the Relative Molecular Length of the Components in Ternary
 Inclusion Crystals in the Chiral Recognition and Assembly of
 Supramolecular Helical Architectures
;
_journal_issue 5
_journal_name_full 'Crystal Growth &amp; Design'
_journal_page_first 935
_journal_paper_doi 10.1021/cg060849c
_journal_volume 7
_journal_year 2007
_chemical_absolute_configuration rm
_chemical_formula_sum 'C38 H41 N O4'
_chemical_formula_weight 575.72
_space_group_IT_number 19
_symmetry_cell_setting orthorhombic
_symmetry_space_group_name_Hall 'P 2ac 2ab'
_symmetry_space_group_name_H-M 'P 21 21 21'
_atom_sites_solution_hydrogens geom
_atom_sites_solution_primary direct
_atom_sites_solution_secondary difmap
_audit_creation_method SHELXL-97
_cell_angle_alpha 90.00
_cell_angle_beta 90.00
_cell_angle_gamma 90.00
_cell_formula_units_Z 4
_cell_length_a 5.943(6)
_cell_length_b 13.683(13)
_cell_length_c 38.10(4)
_cell_measurement_reflns_used 2681
_cell_measurement_temperature 103(2)
_cell_measurement_theta_max 28.2812
_cell_measurement_theta_min 1.5810
_cell_volume 3098(5)
_computing_structure_refinement 'SHELXL-97 (Sheldrick, 1997)'
_computing_structure_solution 'SHELXS-97 (Sheldrick, 1990)'
_diffrn_ambient_temperature 103(2)
_diffrn_measured_fraction_theta_full 0.860
_diffrn_measured_fraction_theta_max 0.860
_diffrn_radiation_monochromator graphite
_diffrn_radiation_source 'fine-focus sealed tube'
_diffrn_radiation_type MoK\a
_diffrn_radiation_wavelength 0.71070
_diffrn_reflns_av_R_equivalents 0.1158
_diffrn_reflns_av_sigmaI/netI 0.1388
_diffrn_reflns_limit_h_max 5
_diffrn_reflns_limit_h_min -7
_diffrn_reflns_limit_k_max 11
_diffrn_reflns_limit_k_min -16
_diffrn_reflns_limit_l_max 45
_diffrn_reflns_limit_l_min -44
_diffrn_reflns_number 10880
_diffrn_reflns_theta_full 25.00
_diffrn_reflns_theta_max 25.00
_diffrn_reflns_theta_min 1.58
_exptl_absorpt_coefficient_mu 0.079
_exptl_absorpt_correction_T_max 0.9961
_exptl_absorpt_correction_T_min 0.9691
_exptl_absorpt_correction_type none
_exptl_crystal_colour colorless
_exptl_crystal_density_diffrn 1.234
_exptl_crystal_density_method 'not measured'
_exptl_crystal_description needle
_exptl_crystal_F_000 1232
_exptl_crystal_size_max 0.40
_exptl_crystal_size_mid 0.10
_exptl_crystal_size_min 0.05
_refine_diff_density_max 0.432
_refine_diff_density_min -0.428
_refine_diff_density_rms 0.099
_refine_ls_abs_structure_details 'Flack H D (1983), Acta Cryst. A39, 876-881'
_refine_ls_abs_structure_Flack -2(6)
_refine_ls_extinction_method none
_refine_ls_goodness_of_fit_ref 1.150
_refine_ls_hydrogen_treatment constr
_refine_ls_matrix_type full
_refine_ls_number_parameters 390
_refine_ls_number_reflns 4364
_refine_ls_number_restraints 0
_refine_ls_restrained_S_all 1.150
_refine_ls_R_factor_all 0.1948
_refine_ls_R_factor_gt 0.1528
_refine_ls_shift/su_max 0.004
_refine_ls_shift/su_mean 0.000
_refine_ls_structure_factor_coef Fsqd
_refine_ls_weighting_details 'calc w=1/[\s^2^(Fo^2^)+(0.1330P)^2^+16.8731P] where P=(Fo^2^+2Fc^2^)/3'
_refine_ls_weighting_scheme calc
_refine_ls_wR_factor_gt 0.3408
_refine_ls_wR_factor_ref 0.3838
_reflns_number_gt 2966
_reflns_number_total 4364
_reflns_threshold_expression >2sigma(I)
_cod_data_source_file cg060849csi20061127_100443.cif
_cod_data_source_block (1R,2S)-1_2e_(S)-3d
_cod_depositor_comments
;
The following automatic conversions were performed:
'_atom_site_symetry_multiplicity' tag replaced with
'_atom_site_symmetry_multiplicity'.

Automatic conversion script
Id: cif_correct_tags 1440 2010-10-19 06:21:57Z saulius 

The following automatic conversions were performed:

'_exptl_absorpt_correction_type' value 'None' changed to 'none'
according to /home/saulius/struct/CIF-dictionaries/cif_core.dic
dictionary named 'cif_core.dic' version 2.4.1 from 2010-06-29.

Automatic conversion script
Id: cif_fix_values 1715 2011-07-08 13:25:40Z adriana 
;
_cod_original_cell_volume 3099(5)
_cod_original_sg_symbol_H-M P212121
_cod_database_code 4504149

loop_
_symmetry_equiv_pos_as_xyz
'x, y, z'
'-x+1/2, -y, z+1/2'
'x+1/2, -y+1/2, -z'
'-x, y+1/2, -z+1/2'

loop_
_atom_site_label
_atom_site_type_symbol
_atom_site_fract_x
_atom_site_fract_y
_atom_site_fract_z
_atom_site_U_iso_or_equiv
_atom_site_adp_type
_atom_site_occupancy
_atom_site_symmetry_multiplicity
_atom_site_calc_flag
_atom_site_refinement_flags
O1 O 0.6130(13) 0.6818(6) 0.09726(17) 0.037(2) Uani 1 1 d .
H37 H 0.7617 0.6574 0.1027 0.056 Uiso 1 1 calc R
O2 O 0.8564(15) 0.8200(6) 0.0626(2) 0.043(2) Uani 1 1 d .
O3 O 0.9053(13) 0.9181(5) -0.0437(2) 0.0347(19) Uani 1 1 d .
H38 H 0.9678 0.8652 -0.0574 0.052 Uiso 1 1 calc R
N1 N 0.5799(15) 0.8440(6) 0.0027(2) 0.027(2) Uani 1 1 d .
H39 H 0.4860 0.8473 0.0255 0.040 Uiso 1 1 calc R
H40 H 0.7486 0.8389 0.0089 0.040 Uiso 1 1 calc R
H41 H 0.5324 0.7834 -0.0117 0.040 Uiso 1 1 calc R
C6 C 0.591(2) 1.0242(8) 0.0039(2) 0.031(3) Uani 1 1 d .
C7 C 0.538(2) 1.1861(9) -0.1142(3) 0.046(4) Uani 1 1 d .
H1 H 0.5058 1.2413 -0.1285 0.055 Uiso 1 1 calc R
C8 C 0.632(2) 1.0213(8) -0.0744(3) 0.033(3) Uani 1 1 d .
C9 C 0.427(2) 1.0999(9) 0.0056(3) 0.039(3) Uani 1 1 d .
H2 H 0.2887 1.0932 -0.0065 0.047 Uiso 1 1 calc R
C10 C 0.676(2) 0.9315(9) -0.0528(3) 0.038(3) Uani 1 1 d .
H3 H 0.6259 0.8732 -0.0665 0.046 Uiso 1 1 calc R
C11 C 0.624(2) 0.7602(9) 0.1554(2) 0.037(3) Uani 1 1 d .
C12 C 1.3399(19) 0.9570(8) 0.0862(2) 0.030(3) Uani 1 1 d .
H4 H 1.4348 0.9367 0.0675 0.036 Uiso 1 1 calc R
C13 C 0.653(3) 0.8871(9) 0.1985(3) 0.045(4) Uani 1 1 d .
H5 H 0.5875 0.9413 0.2102 0.054 Uiso 1 1 calc R
C14 C 0.743(2) 1.1802(9) -0.0960(2) 0.037(3) Uani 1 1 d .
H6 H 0.8495 1.2320 -0.0973 0.045 Uiso 1 1 calc R
C15 C 0.862(3) 0.8572(14) 0.2079(3) 0.063(5) Uani 1 1 d .
C16 C 1.056(2) 0.8468(9) 0.0617(3) 0.033(3) Uani 1 1 d .
C17 C 1.279(2) 1.0571(9) 0.1384(3) 0.038(3) Uani 1 1 d .
C18 C 0.993(2) 0.9500(7) 0.1149(3) 0.030(3) Uani 1 1 d .
H7 H 0.8437 0.9252 0.1162 0.036 Uiso 1 1 calc R
C19 C 1.557(2) 1.1791(9) 0.1615(3) 0.044(3) Uani 1 1 d .
H8 H 1.6291 1.1779 0.1393 0.052 Uiso 1 1 calc R
C20 C 0.431(2) 1.0309(9) -0.0923(3) 0.040(3) Uani 1 1 d .
H9 H 0.3238 0.9795 -0.0912 0.048 Uiso 1 1 calc R
C21 C 1.543(3) 1.2397(12) 0.2207(3) 0.073(5) Uani 1 1 d .
H10 H 1.6028 1.2777 0.2394 0.088 Uiso 1 1 calc R
C22 C 0.669(2) 1.1948(8) 0.0425(3) 0.044(4) Uani 1 1 d .
H11 H 0.6978 1.2528 0.0554 0.053 Uiso 1 1 calc R
C23 C 0.495(3) 0.7026(9) 0.1293(3) 0.050(4) Uani 1 1 d .
H12 H 0.3579 0.7410 0.1230 0.060 Uiso 1 1 calc R
C24 C 1.364(2) 1.1236(9) 0.1665(3) 0.042(3) Uani 1 1 d .
C25 C 1.4211(19) 1.0276(8) 0.1110(2) 0.028(3) Uani 1 1 d .
H13 H 1.5686 1.0537 0.1090 0.033 Uiso 1 1 calc R
C26 C 0.383(2) 1.1108(10) -0.1112(4) 0.046(3) Uani 1 1 d .
H14 H 0.2420 1.1159 -0.1227 0.055 Uiso 1 1 calc R
C27 C 0.831(2) 1.1209(8) 0.0412(3) 0.040(3) Uani 1 1 d .
H15 H 0.9660 1.1269 0.0543 0.048 Uiso 1 1 calc R
C28 C 0.417(3) 0.6045(10) 0.1444(3) 0.054(4) Uani 1 1 d .
H16 H 0.3296 0.5690 0.1267 0.080 Uiso 1 1 calc R
H17 H 0.3224 0.6162 0.1651 0.080 Uiso 1 1 calc R
H18 H 0.5480 0.5655 0.1512 0.080 Uiso 1 1 calc R
C29 C 0.794(2) 1.0390(9) 0.0207(3) 0.036(3) Uani 1 1 d .
H19 H 0.9106 0.9920 0.0182 0.044 Uiso 1 1 calc R
C30 C 0.471(2) 1.1840(10) 0.0253(3) 0.042(3) Uani 1 1 d .
H20 H 0.3608 1.2341 0.0267 0.050 Uiso 1 1 calc R
C31 C 0.989(4) 0.9052(18) 0.2379(4) 0.115(9) Uani 1 1 d .
H21 H 1.0832 0.8532 0.2483 0.138 Uiso 1 1 calc R
H22 H 1.0935 0.9522 0.2269 0.138 Uiso 1 1 calc R
C32 C 1.132(2) 0.9192(7) 0.0889(3) 0.028(3) Uani 1 1 d .
C33 C 0.532(2) 0.8403(9) 0.1719(3) 0.040(3) Uani 1 1 d .
H23 H 0.3875 0.8636 0.1653 0.049 Uiso 1 1 calc R
C34 C 0.789(2) 1.0985(10) -0.0761(3) 0.052(4) Uani 1 1 d .
H24 H 0.9259 1.0942 -0.0634 0.062 Uiso 1 1 calc R
C35 C 0.540(2) 0.9351(7) -0.0187(3) 0.032(3) Uani 1 1 d .
H25 H 0.3769 0.9372 -0.0251 0.038 Uiso 1 1 calc R
C36 C 1.646(3) 1.2362(10) 0.1881(3) 0.056(4) Uani 1 1 d .
H26 H 1.7786 1.2731 0.1839 0.068 Uiso 1 1 calc R
C37 C 0.950(3) 0.7768(10) 0.1911(3) 0.054(4) Uani 1 1 d .
H27 H 1.0938 0.7529 0.1979 0.064 Uiso 1 1 calc R
C38 C 0.834(2) 0.7309(10) 0.1647(3) 0.042(3) Uani 1 1 d .
H28 H 0.9021 0.6777 0.1527 0.051 Uiso 1 1 calc R
C39 C 1.065(2) 1.0166(8) 0.1392(3) 0.037(3) Uani 1 1 d .
H29 H 0.9651 1.0357 0.1574 0.045 Uiso 1 1 calc R
C40 C 1.347(4) 1.1848(13) 0.2248(3) 0.091(7) Uani 1 1 d .
H30 H 1.2724 1.1857 0.2468 0.110 Uiso 1 1 calc R
C41 C 1.261(3) 1.1309(11) 0.1987(3) 0.066(5) Uani 1 1 d .
H31 H 1.1239 1.0966 0.2026 0.079 Uiso 1 1 calc R
C42 C 1.038(3) 0.9894(12) 0.2946(4) 0.072(5) Uani 1 1 d .
H32 H 0.9398 1.0192 0.3122 0.108 Uiso 1 1 calc R
H33 H 1.1451 1.0383 0.2859 0.108 Uiso 1 1 calc R
H34 H 1.1214 0.9350 0.3053 0.108 Uiso 1 1 calc R
C43 C 0.898(4) 0.9514(19) 0.2643(6) 0.141(10) Uani 1 1 d .
H35 H 0.7829 0.9073 0.2745 0.170 Uiso 1 1 calc R
H36 H 0.8158 1.0082 0.2545 0.170 Uiso 1 1 calc R
O5 O 1.1920(15) 0.8161(6) 0.0391(2) 0.048(2) Uani 1 1 d .

loop_
_atom_site_aniso_label
_atom_site_aniso_U_11
_atom_site_aniso_U_22
_atom_site_aniso_U_33
_atom_site_aniso_U_23
_atom_site_aniso_U_13
_atom_site_aniso_U_12
O1 0.029(5) 0.053(6) 0.030(4) 0.008(3) 0.004(3) -0.003(4)
O2 0.045(6) 0.034(5) 0.050(5) 0.009(4) 0.004(4) 0.004(5)
O3 0.031(5) 0.022(5) 0.051(5) -0.011(3) -0.004(4) 0.006(4)
N1 0.030(5) 0.020(5) 0.030(4) -0.008(3) 0.009(4) -0.009(4)
C6 0.045(8) 0.027(7) 0.022(5) 0.002(4) 0.011(5) -0.005(6)
C7 0.077(10) 0.043(8) 0.018(5) 0.013(5) -0.005(6) 0.020(8)
C8 0.036(8) 0.024(7) 0.040(6) 0.000(4) 0.004(5) 0.006(6)
C9 0.034(7) 0.046(9) 0.037(6) 0.011(5) -0.004(5) 0.005(7)
C10 0.038(8) 0.044(8) 0.031(6) -0.015(5) -0.006(5) 0.003(7)
C11 0.051(9) 0.056(9) 0.006(4) 0.000(4) 0.001(4) -0.004(7)
C12 0.033(7) 0.029(7) 0.027(5) -0.006(4) 0.017(5) 0.012(6)
C13 0.074(11) 0.030(7) 0.031(6) -0.012(5) 0.022(6) -0.018(7)
C14 0.055(8) 0.041(8) 0.016(5) 0.017(5) -0.003(5) -0.010(7)
C15 0.035(9) 0.109(14) 0.044(8) 0.014(8) 0.003(6) -0.014(10)
C16 0.022(7) 0.028(8) 0.048(7) 0.005(5) 0.016(5) 0.009(6)
C17 0.042(8) 0.035(8) 0.036(6) -0.007(5) -0.010(5) 0.002(7)
C18 0.037(7) 0.004(6) 0.048(6) -0.005(5) 0.004(5) -0.001(5)
C19 0.042(9) 0.037(8) 0.052(7) 0.008(6) 0.000(6) -0.013(7)
C20 0.052(9) 0.022(7) 0.046(7) -0.002(5) -0.008(6) 0.014(7)
C21 0.136(17) 0.055(11) 0.029(7) -0.031(7) -0.003(8) -0.017(11)
C22 0.085(11) 0.010(7) 0.038(6) -0.019(5) 0.001(7) -0.001(7)
C23 0.090(12) 0.036(8) 0.024(6) 0.005(5) 0.005(6) 0.000(8)
C24 0.046(8) 0.051(9) 0.029(6) 0.006(5) -0.008(5) 0.011(7)
C25 0.031(7) 0.030(7) 0.023(5) -0.001(4) 0.001(4) -0.003(6)
C26 0.028(8) 0.035(9) 0.075(9) -0.015(7) 0.020(6) -0.002(7)
C27 0.064(9) 0.023(7) 0.032(6) -0.005(5) -0.005(6) -0.002(7)
C28 0.067(11) 0.053(9) 0.041(7) -0.011(6) -0.008(6) -0.021(8)
C29 0.036(8) 0.036(8) 0.037(6) 0.004(5) 0.002(5) 0.009(6)
C30 0.047(9) 0.040(8) 0.039(6) -0.005(6) -0.010(5) -0.008(7)
C31 0.124(17) 0.18(2) 0.038(8) -0.043(11) 0.023(10) -0.085(16)
C32 0.035(7) 0.005(6) 0.044(6) 0.007(4) -0.006(5) -0.010(5)
C33 0.038(8) 0.049(9) 0.035(6) 0.002(5) -0.002(5) 0.006(7)
C34 0.058(10) 0.065(11) 0.033(6) -0.015(6) 0.008(6) -0.015(8)
C35 0.051(8) 0.006(6) 0.039(6) 0.006(4) -0.001(5) -0.011(6)
C36 0.073(11) 0.037(9) 0.059(8) -0.023(6) -0.010(7) -0.020(8)
C37 0.070(10) 0.061(10) 0.030(6) 0.021(6) 0.004(6) 0.008(9)
C38 0.046(8) 0.052(9) 0.029(6) 0.002(5) -0.011(5) 0.001(7)
C39 0.052(9) 0.017(7) 0.043(6) -0.001(5) 0.019(6) 0.002(7)
C40 0.18(2) 0.076(13) 0.021(6) -0.031(7) 0.008(9) 0.016(14)
C41 0.097(13) 0.067(11) 0.034(7) -0.012(7) 0.005(7) -0.009(10)
C42 0.088(13) 0.070(12) 0.058(9) -0.031(8) -0.016(8) -0.003(10)
C43 0.116(19) 0.18(2) 0.126(18) -0.106(18) 0.008(14) -0.007(18)
O5 0.047(6) 0.038(6) 0.059(5) -0.007(4) 0.007(4) -0.002(5)

loop_
_atom_type_symbol
_atom_type_description
_atom_type_scat_dispersion_real
_atom_type_scat_dispersion_imag
_atom_type_scat_source
C C 0.0033 0.0016 'International Tables Vol C Tables 4.2.6.8 and 6.1.1.4'
H H 0.0000 0.0000 'International Tables Vol C Tables 4.2.6.8 and 6.1.1.4'
N N 0.0061 0.0033 'International Tables Vol C Tables 4.2.6.8 and 6.1.1.4'
O O 0.0106 0.0060 'International Tables Vol C Tables 4.2.6.8 and 6.1.1.4'

loop_
_geom_angle_atom_site_label_1
_geom_angle_atom_site_label_2
_geom_angle_atom_site_label_3
_geom_angle
C23 O1 H37 109.5
C10 O3 H38 109.5
C35 N1 H39 109.5
C35 N1 H40 109.5
H39 N1 H40 109.5
C35 N1 H41 109.5
H39 N1 H41 109.5
H40 N1 H41 109.5
C29 C6 C9 117.9(10)
C29 C6 C35 123.7(11)
C9 C6 C35 118.2(11)
C26 C7 C14 119.5(11)
C26 C7 H1 120.2
C14 C7 H1 120.2
C20 C8 C34 118.5(11)
C20 C8 C10 120.0(11)
C34 C8 C10 121.4(11)
C30 C9 C6 119.8(11)
C30 C9 H2 120.1
C6 C9 H2 120.1
O3 C10 C8 114.1(11)
O3 C10 C35 107.8(9)
C8 C10 C35 110.3(9)
O3 C10 H3 108.2
C8 C10 H3 108.2
C35 C10 H3 108.2
C38 C11 C33 118.7(11)
C38 C11 C23 119.4(12)
C33 C11 C23 121.9(12)
C32 C12 C25 121.1(9)
C32 C12 H4 119.5
C25 C12 H4 119.5
C15 C13 C33 121.7(13)
C15 C13 H5 119.2
C33 C13 H5 119.2
C34 C14 C7 119.2(12)
C34 C14 H6 120.4
C7 C14 H6 120.4
C13 C15 C37 117.9(14)
C13 C15 C31 121.6(17)
C37 C15 C31 120.3(16)
O2 C16 O5 122.4(12)
O2 C16 C32 117.4(10)
O5 C16 C32 120.2(11)
C39 C17 C25 116.9(10)
C39 C17 C24 122.4(11)
C25 C17 C24 120.6(11)
C32 C18 C39 120.7(12)
C32 C18 H7 119.7
C39 C18 H7 119.7
C36 C19 C24 121.8(12)
C36 C19 H8 119.1
C24 C19 H8 119.1
C26 C20 C8 121.7(13)
C26 C20 H9 119.1
C8 C20 H9 119.1
C36 C21 C40 116.7(12)
C36 C21 H10 121.7
C40 C21 H10 121.7
C30 C22 C27 120.2(11)
C30 C22 H11 119.9
C27 C22 H11 119.9
O1 C23 C11 115.3(11)
O1 C23 C28 107.2(10)
C11 C23 C28 111.6(9)
O1 C23 H12 107.5
C11 C23 H12 107.5
C28 C23 H12 107.5
C41 C24 C19 116.7(12)
C41 C24 C17 122.4(13)
C19 C24 C17 120.9(11)
C17 C25 C12 118.9(10)
C17 C25 H13 120.5
C12 C25 H13 120.5
C20 C26 C7 120.7(13)
C20 C26 H14 119.6
C7 C26 H14 119.6
C29 C27 C22 119.8(12)
C29 C27 H15 120.1
C22 C27 H15 120.1
C23 C28 H16 109.5
C23 C28 H17 109.5
H16 C28 H17 109.5
C23 C28 H18 109.5
H16 C28 H18 109.5
H17 C28 H18 109.5
C6 C29 C27 121.3(12)
C6 C29 H19 119.3
C27 C29 H19 119.3
C22 C30 C9 120.6(13)
C22 C30 H20 119.7
C9 C30 H20 119.7
C43 C31 C15 126(2)
C43 C31 H21 105.9
C15 C31 H21 105.9
C43 C31 H22 105.9
C15 C31 H22 105.9
H21 C31 H22 106.2
C12 C32 C18 119.8(10)
C12 C32 C16 118.3(10)
C18 C32 C16 121.8(10)
C11 C33 C13 119.5(12)
C11 C33 H23 120.3
C13 C33 H23 120.3
C14 C34 C8 120.3(13)
C14 C34 H24 119.9
C8 C34 H24 119.9
N1 C35 C6 108.9(8)
N1 C35 C10 110.4(9)
C6 C35 C10 113.6(9)
N1 C35 H25 107.9
C6 C35 H25 107.9
C10 C35 H25 107.9
C19 C36 C21 120.4(14)
C19 C36 H26 119.8
C21 C36 H26 119.8
C38 C37 C15 120.9(15)
C38 C37 H27 119.5
C15 C37 H27 119.5
C11 C38 C37 121.2(13)
C11 C38 H28 119.4
C37 C38 H28 119.4
C18 C39 C17 122.6(11)
C18 C39 H29 118.7
C17 C39 H29 118.7
C41 C40 C21 122.4(15)
C41 C40 H30 118.8
C21 C40 H30 118.8
C40 C41 C24 122.1(17)
C40 C41 H31 119.0
C24 C41 H31 119.0
C43 C42 H32 109.5
C43 C42 H33 109.5
H32 C42 H33 109.5
C43 C42 H34 109.5
H32 C42 H34 109.5
H33 C42 H34 109.5
C31 C43 C42 122(2)
C31 C43 H35 106.9
C42 C43 H35 106.9
C31 C43 H36 106.9
C42 C43 H36 106.9
H35 C43 H36 106.7

loop_
_geom_bond_atom_site_label_1
_geom_bond_atom_site_label_2
_geom_bond_distance
O1 C23 1.434(13)
O1 H37 0.9669
O2 C16 1.243(14)
O3 C10 1.417(14)
O3 H38 0.9669
N1 C35 1.508(13)
N1 H39 1.0330
N1 H40 1.0330
N1 H41 1.0330
C6 C29 1.380(16)
C6 C9 1.423(16)
C6 C35 1.523(14)
C7 C26 1.386(17)
C7 C14 1.406(16)
C7 H1 0.9500
C8 C20 1.381(16)
C8 C34 1.410(17)
C8 C10 1.503(16)
C9 C30 1.399(16)
C9 H2 0.9500
C10 C35 1.530(15)
C10 H3 1.0000
C11 C38 1.362(17)
C11 C33 1.375(16)
C11 C23 1.482(16)
C12 C32 1.346(15)
C12 C25 1.437(14)
C12 H4 0.9500
C13 C15 1.35(2)
C13 C33 1.398(16)
C13 H5 0.9500
C14 C34 1.377(17)
C14 H6 0.9500
C15 C37 1.38(2)
C15 C31 1.52(2)
C16 O5 1.253(13)
C16 C32 1.503(15)
C17 C39 1.388(17)
C17 C25 1.401(15)
C17 C24 1.491(16)
C18 C32 1.356(15)
C18 C39 1.369(15)
C18 H7 0.9500
C19 C36 1.384(16)
C19 C24 1.389(17)
C19 H8 0.9500
C20 C26 1.339(17)
C20 H9 0.9500
C21 C36 1.387(19)
C21 C40 1.39(2)
C21 H10 0.9500
C22 C30 1.352(17)
C22 C27 1.397(17)
C22 H11 0.9500
C23 C28 1.535(17)
C23 H12 1.0000
C24 C41 1.375(17)
C25 H13 0.9500
C26 H14 0.9500
C27 C29 1.383(15)
C27 H15 0.9500
C28 H16 0.9800
C28 H17 0.9800
C28 H18 0.9800
C29 H19 0.9500
C30 H20 0.9500
C31 C43 1.31(2)
C31 H21 0.9900
C31 H22 0.9900
C33 H23 0.9500
C34 H24 0.9500
C35 H25 1.0000
C36 H26 0.9500
C37 C38 1.370(18)
C37 H27 0.9500
C38 H28 0.9500
C39 H29 0.9500
C40 C41 1.34(2)
C40 H30 0.9500
C41 H31 0.9500
C42 C43 1.52(2)
C42 H32 0.9800
C42 H33 0.9800
C42 H34 0.9800
C43 H35 0.9900
C43 H36 0.9900

loop_
_geom_torsion_atom_site_label_1
_geom_torsion_atom_site_label_2
_geom_torsion_atom_site_label_3
_geom_torsion_atom_site_label_4
_geom_torsion
C29 C6 C9 C30 -2.8(15)
C35 C6 C9 C30 -178.2(10)
C20 C8 C10 O3 163.9(10)
C34 C8 C10 O3 -18.3(14)
C20 C8 C10 C35 -74.6(13)
C34 C8 C10 C35 103.1(13)
C26 C7 C14 C34 1.5(17)
C33 C13 C15 C37 -1.8(19)
C33 C13 C15 C31 -177.1(13)
C34 C8 C20 C26 0.6(17)
C10 C8 C20 C26 178.4(11)
C38 C11 C23 O1 -51.0(15)
C33 C11 C23 O1 132.0(11)
C38 C11 C23 C28 71.6(15)
C33 C11 C23 C28 -105.5(14)
C36 C19 C24 C41 2.4(19)
C36 C19 C24 C17 -175.6(12)
C39 C17 C24 C41 16.0(19)
C25 C17 C24 C41 -159.5(13)
C39 C17 C24 C19 -166.1(11)
C25 C17 C24 C19 18.4(17)
C39 C17 C25 C12 -1.0(16)
C24 C17 C25 C12 174.7(10)
C32 C12 C25 C17 -0.2(16)
C8 C20 C26 C7 1.7(18)
C14 C7 C26 C20 -2.7(17)
C30 C22 C27 C29 3.7(18)
C9 C6 C29 C27 5.4(15)
C35 C6 C29 C27 -179.4(10)
C22 C27 C29 C6 -5.9(17)
C27 C22 C30 C9 -1.1(18)
C6 C9 C30 C22 0.7(17)
C13 C15 C31 C43 25(3)
C37 C15 C31 C43 -150(2)
C25 C12 C32 C18 2.0(16)
C25 C12 C32 C16 179.2(10)
C39 C18 C32 C12 -2.5(17)
C39 C18 C32 C16 -179.6(10)
O2 C16 C32 C12 -173.1(10)
O5 C16 C32 C12 6.4(16)
O2 C16 C32 C18 4.1(16)
O5 C16 C32 C18 -176.5(11)
C38 C11 C33 C13 -2.3(17)
C23 C11 C33 C13 174.7(11)
C15 C13 C33 C11 1.8(18)
C7 C14 C34 C8 0.8(17)
C20 C8 C34 C14 -1.9(17)
C10 C8 C34 C14 -179.6(10)
C29 C6 C35 N1 55.4(13)
C9 C6 C35 N1 -129.4(10)
C29 C6 C35 C10 -68.1(13)
C9 C6 C35 C10 107.0(12)
O3 C10 C35 N1 -56.2(12)
C8 C10 C35 N1 178.7(9)
O3 C10 C35 C6 66.5(13)
C8 C10 C35 C6 -58.6(13)
C24 C19 C36 C21 0(2)
C40 C21 C36 C19 -1(2)
C13 C15 C37 C38 2.5(19)
C31 C15 C37 C38 177.9(13)
C33 C11 C38 C37 3.1(18)
C23 C11 C38 C37 -174.0(11)
C15 C37 C38 C11 -3.2(19)
C32 C18 C39 C17 1.3(18)
C25 C17 C39 C18 0.5(17)
C24 C17 C39 C18 -175.2(11)
C36 C21 C40 C41 0(3)
C21 C40 C41 C24 2(3)
C19 C24 C41 C40 -3(2)
C17 C24 C41 C40 174.6(14)
C15 C31 C43 C42 175(2)
